data_7717393
loop_
_publ_author_name
'Di, Kai'
'Yang, Dawei'
'Su, Linan'
'Du, Ronghuan'
'Dong, Shengbin'
'Wang, Baomin'
'Qu, Jingping'

_publ_section_title
;
 A new family of thiolate-bridged bimetallic complexes featuring a
 benzimidazole moiety: synthesis, structure and redox reactivity.
;
_journal_issue 46
_journal_name_full 'Dalton transactions (Cambridge, England : 2003)'
_journal_page_first 18754
_journal_page_last 18761
_journal_paper_doi 10.1039/d4dt02484b
_journal_volume 53
_journal_year 2024
_chemical_formula_moiety 'C36 H44 Fe2 N4 S2, 2(F6 P), C2 H3 N'
_chemical_formula_sum 'C38 H47 F12 Fe2 N5 P2 S2'
_chemical_formula_weight 1039.56
_space_group_crystal_system triclinic
_space_group_IT_number 2
_space_group_name_Hall '-P 1'
_space_group_name_H-M_alt 'P -1'
_atom_sites_solution_hydrogens geom
_atom_sites_solution_primary dual
_audit_creation_date 2023-08-10
_audit_creation_method
;
Olex2 1.3
(compiled 2020.11.12 svn.r5f609507 for OlexSys, GUI svn.r6408)
;
_audit_update_record
;
2023-08-25 deposited with the CCDC.	2024-10-24 downloaded from the CCDC.
;
_cell_angle_alpha 92.109(3)
_cell_angle_beta 101.285(3)
_cell_angle_gamma 102.490(3)
_cell_formula_units_Z 2
_cell_length_a 10.992(3)
_cell_length_b 11.940(4)
_cell_length_c 17.155(5)
_cell_measurement_reflns_used 9461
_cell_measurement_temperature 200.0
_cell_measurement_theta_max 27.56
_cell_measurement_theta_min 2.72
_cell_volume 2148.3(11)
_computing_cell_refinement 'SAINT V8.40A (Bruker, 2019)'
_computing_data_reduction 'SAINT V8.40A (Bruker, 2019)'
_computing_molecular_graphics 'Olex2 1.3 (Dolomanov et al., 2009)'
_computing_publication_material 'Olex2 1.3 (Dolomanov et al., 2009)'
_computing_structure_refinement 'SHELXL 2018/3 (Sheldrick, 2015)'
_computing_structure_solution 'SHELXT 2018/2 (Sheldrick, 2018)'
_diffrn_ambient_temperature 200.0
_diffrn_measured_fraction_theta_full 0.982
_diffrn_measured_fraction_theta_max 0.982
_diffrn_measurement_device_type 'Bruker APEX-II CCD'
_diffrn_measurement_method '\f and \w scans'
_diffrn_radiation_type MoK\a
_diffrn_radiation_wavelength 0.71073
_diffrn_reflns_av_R_equivalents 0.0472
_diffrn_reflns_av_unetI/netI 0.0620
_diffrn_reflns_Laue_measured_fraction_full 0.982
_diffrn_reflns_Laue_measured_fraction_max 0.982
_diffrn_reflns_limit_h_max 13
_diffrn_reflns_limit_h_min -13
_diffrn_reflns_limit_k_max 14
_diffrn_reflns_limit_k_min -14
_diffrn_reflns_limit_l_max 20
_diffrn_reflns_limit_l_min -20
_diffrn_reflns_number 16524
_diffrn_reflns_point_group_measured_fraction_full 0.982
_diffrn_reflns_point_group_measured_fraction_max 0.982
_diffrn_reflns_theta_full 25.000
_diffrn_reflns_theta_max 25.000
_diffrn_reflns_theta_min 2.299
_diffrn_source_current 50.0
_diffrn_source_power 2.5
_diffrn_source_voltage 50.0
_diffrn_standards_number 0
_exptl_absorpt_coefficient_mu 0.935
_exptl_absorpt_correction_T_max 0.7456
_exptl_absorpt_correction_T_min 0.6136
_exptl_absorpt_correction_type none
_exptl_absorpt_process_details
;
SADABS-2016/2 (Bruker,2016/2) was used for absorption correction.
wR2(int) was 0.1051 before and 0.0654 after correction.
The Ratio of minimum to maximum transmission is 0.8230.
The \l/2 correction factor is Not present.
;
_exptl_crystal_colour black
_exptl_crystal_colour_primary black
_exptl_crystal_density_diffrn 1.607
_exptl_crystal_description block
_exptl_crystal_F_000 1064
_exptl_crystal_size_max 0.32
_exptl_crystal_size_mid 0.25
_exptl_crystal_size_min 0.23
_refine_diff_density_max 0.671
_refine_diff_density_min -0.646
_refine_diff_density_rms 0.090
_refine_ls_extinction_method none
_refine_ls_goodness_of_fit_ref 1.137
_refine_ls_hydrogen_treatment constr
_refine_ls_matrix_type full
_refine_ls_number_parameters 616
_refine_ls_number_reflns 7423
_refine_ls_number_restraints 228
_refine_ls_restrained_S_all 1.195
_refine_ls_R_factor_all 0.0672
_refine_ls_R_factor_gt 0.0525
_refine_ls_shift/su_max 0.001
_refine_ls_shift/su_mean 0.000
_refine_ls_structure_factor_coef Fsqd
_refine_ls_weighting_details 'w=1/[\s^2^(Fo^2^)+(0.0905P)^2^+0.7957P] where P=(Fo^2^+2Fc^2^)/3'
_refine_ls_weighting_scheme calc
_refine_ls_wR_factor_gt 0.1505
_refine_ls_wR_factor_ref 0.1610
_reflns_Friedel_coverage 0.000
_reflns_number_gt 5925
_reflns_number_total 7423
_reflns_threshold_expression 'I > 2\s(I)'
_cod_data_source_file d4dt02484b2.cif
_cod_data_source_block 1
_cod_depositor_comments 'Adding full bibliography for 7717393--7717397.cif.'
_cod_original_cell_volume 2148.2(11)
_cod_database_code 7717393
_shelx_shelxl_version_number 2018/3
_shelx_space_group_comment
;
The symmetry employed for this shelxl refinement is uniquely defined
by the following loop, which should always be used as a source of
symmetry information in preference to the above space-group names.
They are only intended as comments.
;
_shelx_estimated_absorpt_t_max 0.814
_shelx_estimated_absorpt_t_min 0.754
_olex2_refinement_description
;
1. Restrained distances
 P2-F12 \\sim P2-F11'
 with sigma of 0.02
 P2-F8 \\sim P2-F8'
 with sigma of 0.02
 P2-F7 \\sim P2-F7'
 with sigma of 0.02
 P2-F9 \\sim P2-F9'
 with sigma of 0.02
 P2-F11 \\sim P2-F12'
 with sigma of 0.02
 P2-F10 \\sim P2-F10'
 with sigma of 0.02
2. Uiso/Uaniso restraints and constraints
F8 \\sim F10' \\sim F9' \\sim F12 \\sim F12' \\sim F10 \\sim F9 \\sim F11'
\\sim F11 \\sim F8' \\sim F7 \\sim F7': within 2A with sigma of 0.01 and sigma
for terminal atoms of 0.02 within 2A
3. Rigid body (RIGU) restrains
 F7', F12', F9', F11', F10', F8', P2
 with sigma for 1-2 distances of 0.001 and sigma for 1-3 distances of 0.001
 F12, F11, F9, F8, F10, F7, P2
 with sigma for 1-2 distances of 0.001 and sigma for 1-3 distances of 0.001
4. Others
 Sof(F7')=Sof(F11')=Sof(F8')=Sof(F9')=Sof(F12')=Sof(F10')=1-FVAR(1)
 Sof(F12)=Sof(F8)=Sof(F7)=Sof(F9)=Sof(F11)=Sof(F10)=FVAR(1)
5.a Secondary CH2 refined with riding coordinates:
 C21(H21A,H21B), C29(H29A,H29B)
5.b Aromatic/amide H refined with riding coordinates:
 N3(H3), N4(H4), C28(H28), C27(H27), C25(H25), C26(H26), C36(H36), C34(H34),
 C35(H35), C33(H33)
5.c Idealised Me refined as rotating group:
 C6(H6A,H6B,H6C), C7(H7A,H7B,H7C), C20(H20A,H20B,H20C), C9(H9A,H9B,H9C),
 C16(H16A,H16B,H16C), C10(H10A,H10B,H10C), C19(H19A,H19B,H19C), C17(H17A,H17B,
 H17C), C8(H8A,H8B,H8C), C18(H18A,H18B,H18C), C38(H38A,H38B,H38C)
;
_olex2_submission_special_instructions 'No special instructions were received'

loop_
_space_group_symop_operation_xyz
'x, y, z'
'-x, -y, -z'

loop_
_atom_site_label
_atom_site_type_symbol
_atom_site_fract_x
_atom_site_fract_y
_atom_site_fract_z
_atom_site_U_iso_or_equiv
_atom_site_adp_type
_atom_site_occupancy
_atom_site_site_symmetry_order
_atom_site_calc_flag
_atom_site_refinement_flags_posn
_atom_site_refinement_flags_adp
_atom_site_refinement_flags_occupancy
_atom_site_disorder_assembly
_atom_site_disorder_group
Fe1 Fe 0.70163(4) 0.96693(4) 0.28983(3) 0.02260(16) Uani 1 1 d . . . . .
Fe2 Fe 0.78548(4) 0.81711(4) 0.19503(3) 0.02550(17) Uani 1 1 d . . . . .
S1 S 0.58859(8) 0.83905(7) 0.18862(5) 0.0258(2) Uani 1 1 d . . . . .
S2 S 0.89523(8) 0.93337(7) 0.30331(5) 0.0275(2) Uani 1 1 d . . . . .
P2 P 1.17111(11) 0.55682(11) 0.39574(7) 0.0484(3) Uani 1 1 d D . . . .
P1 P 0.23706(12) 0.69310(10) 0.02505(7) 0.0499(3) Uani 1 1 d . . . . .
N1 N 0.6417(3) 0.8469(2) 0.36025(17) 0.0263(6) Uani 1 1 d . . . . .
N2 N 0.7712(3) 0.6931(2) 0.26991(17) 0.0295(7) Uani 1 1 d . . . . .
N3 N 0.5138(3) 0.6867(2) 0.38377(18) 0.0326(7) Uani 1 1 d . . . . .
H3 H 0.453565 0.623010 0.375038 0.039 Uiso 1 1 calc R U . . .
N4 N 0.8195(3) 0.6201(3) 0.3857(2) 0.0378(7) Uani 1 1 d . . . . .
H4 H 0.856542 0.615384 0.435384 0.045 Uiso 1 1 calc R U . . .
F5 F 0.1457(3) 0.5698(3) 0.01169(19) 0.0844(10) Uani 1 1 d . . . . .
F1 F 0.2353(3) 0.6999(3) 0.11593(18) 0.0898(11) Uani 1 1 d . . . . .
C1 C 0.6289(4) 1.0870(3) 0.3568(2) 0.0325(8) Uani 1 1 d . . . . .
C5 C 0.5577(3) 1.0620(3) 0.2768(2) 0.0322(8) Uani 1 1 d . . . . .
C2 C 0.7584(4) 1.1357(3) 0.3542(2) 0.0335(8) Uani 1 1 d . . . . .
C22 C 0.5469(3) 0.7582(3) 0.3287(2) 0.0269(7) Uani 1 1 d . . . . .
C30 C 0.8423(3) 0.7121(3) 0.3430(2) 0.0315(8) Uani 1 1 d . . . . .
C21 C 0.4876(3) 0.7413(3) 0.2431(2) 0.0299(8) Uani 1 1 d . . . . .
H21A H 0.401686 0.757656 0.234619 0.036 Uiso 1 1 calc R U . . .
H21B H 0.478690 0.660457 0.223115 0.036 Uiso 1 1 calc R U . . .
C31 C 0.6965(3) 0.5808(3) 0.2648(2) 0.0302(8) Uani 1 1 d . . . . .
C23 C 0.6729(3) 0.8328(3) 0.4418(2) 0.0277(7) Uani 1 1 d . . . . .
C4 C 0.6422(4) 1.1010(3) 0.2251(2) 0.0322(8) Uani 1 1 d . . . . .
C11 C 0.8783(3) 0.7140(3) 0.1294(2) 0.0354(9) Uani 1 1 d . . . . .
C15 C 0.7647(3) 0.7284(3) 0.0797(2) 0.0322(8) Uani 1 1 d . . . . .
C29 C 0.9325(3) 0.8236(3) 0.3711(2) 0.0345(8) Uani 1 1 d . . . . .
H29A H 1.020787 0.815706 0.372678 0.041 Uiso 1 1 calc R U . . .
H29B H 0.926076 0.847406 0.425787 0.041 Uiso 1 1 calc R U . . .
C14 C 0.7756(4) 0.8495(3) 0.0716(2) 0.0374(9) Uani 1 1 d . . . . .
C28 C 0.7658(4) 0.8981(3) 0.5038(2) 0.0350(8) Uani 1 1 d . . . . .
H28 H 0.821431 0.966809 0.494536 0.042 Uiso 1 1 calc R U . . .
C27 C 0.7739(4) 0.8592(4) 0.5793(2) 0.0424(10) Uani 1 1 d . . . . .
H27 H 0.836075 0.902240 0.622524 0.051 Uiso 1 1 calc R U . . .
C25 C 0.6008(4) 0.6930(4) 0.5330(2) 0.0422(10) Uani 1 1 d . . . . .
H25 H 0.545722 0.624436 0.542950 0.051 Uiso 1 1 calc R U . . .
C24 C 0.5921(3) 0.7319(3) 0.4570(2) 0.0326(8) Uani 1 1 d . . . . .
F6 F 0.3531(3) 0.6357(4) 0.0494(3) 0.1352(19) Uani 1 1 d . . . . .
C32 C 0.7276(4) 0.5346(3) 0.3376(2) 0.0368(9) Uani 1 1 d . . . . .
C26 C 0.6935(4) 0.7591(4) 0.5931(3) 0.0483(11) Uani 1 1 d . . . . .
H26 H 0.702370 0.734952 0.645629 0.058 Uiso 1 1 calc R U . . .
C12 C 0.9583(4) 0.8259(4) 0.1537(2) 0.0428(10) Uani 1 1 d . . . . .
C6 C 0.5732(5) 1.0715(4) 0.4299(3) 0.0499(11) Uani 1 1 d . . . . .
H6A H 0.514011 0.996042 0.424398 0.075 Uiso 1 1 calc R U . . .
H6B H 0.527309 1.132051 0.436187 0.075 Uiso 1 1 calc R U . . .
H6C H 0.641700 1.076435 0.476887 0.075 Uiso 1 1 calc R U . . .
C36 C 0.6031(4) 0.5164(3) 0.2031(2) 0.0389(9) Uani 1 1 d . . . . .
H36 H 0.581524 0.546392 0.152983 0.047 Uiso 1 1 calc R U . . .
F2 F 0.3326(5) 0.8134(3) 0.0377(2) 0.140(2) Uani 1 1 d . . . . .
C7 C 0.8656(4) 1.1836(4) 0.4237(3) 0.0480(11) Uani 1 1 d . . . . .
H7A H 0.837172 1.166277 0.473495 0.072 Uiso 1 1 calc R U . . .
H7B H 0.892138 1.267207 0.422249 0.072 Uiso 1 1 calc R U . . .
H7C H 0.937690 1.148734 0.420741 0.072 Uiso 1 1 calc R U . . .
C3 C 0.7654(4) 1.1458(3) 0.2720(2) 0.0338(8) Uani 1 1 d . . . . .
C13 C 0.8959(4) 0.9088(4) 0.1169(3) 0.0432(10) Uani 1 1 d . . . . .
C20 C 0.6605(4) 0.6369(4) 0.0301(2) 0.0486(11) Uani 1 1 d . . . . .
H20A H 0.663133 0.562265 0.051470 0.073 Uiso 1 1 calc R U . . .
H20B H 0.672272 0.633822 -0.025068 0.073 Uiso 1 1 calc R U . . .
H20C H 0.577931 0.654646 0.031366 0.073 Uiso 1 1 calc R U . . .
F12 F 1.0491(5) 0.4957(5) 0.3341(3) 0.0963(15) Uani 0.759(4) 1 d D U P A 1
C34 C 0.5738(5) 0.3629(4) 0.2906(3) 0.0532(12) Uani 1 1 d . . . . .
H34 H 0.528956 0.288122 0.298394 0.064 Uiso 1 1 calc R U . . .
C9 C 0.6016(5) 1.1082(4) 0.1370(2) 0.0497(11) Uani 1 1 d . . . . .
H9A H 0.673877 1.108217 0.111489 0.075 Uiso 1 1 calc R U . . .
H9B H 0.572194 1.179377 0.127552 0.075 Uiso 1 1 calc R U . . .
H9C H 0.532078 1.041872 0.114587 0.075 Uiso 1 1 calc R U . . .
C16 C 0.9135(4) 0.6031(4) 0.1497(3) 0.0509(11) Uani 1 1 d . . . . .
H16A H 0.959790 0.610495 0.205280 0.076 Uiso 1 1 calc R U . . .
H16B H 0.967864 0.584212 0.114513 0.076 Uiso 1 1 calc R U . . .
H16C H 0.836077 0.541621 0.142579 0.076 Uiso 1 1 calc R U . . .
F8 F 1.1589(5) 0.4506(4) 0.4470(3) 0.0976(14) Uani 0.759(4) 1 d D U P A 1
F7 F 1.0833(4) 0.6059(4) 0.4469(3) 0.0932(14) Uani 0.759(4) 1 d D U P A 1
C10 C 0.4165(4) 1.0159(4) 0.2529(3) 0.0525(12) Uani 1 1 d . . . . .
H10A H 0.394897 0.979052 0.198459 0.079 Uiso 1 1 calc R U . . .
H10B H 0.373231 1.079216 0.255151 0.079 Uiso 1 1 calc R U . . .
H10C H 0.389075 0.959217 0.289535 0.079 Uiso 1 1 calc R U . . .
C35 C 0.5430(4) 0.4074(3) 0.2172(3) 0.0477(11) Uani 1 1 d . . . . .
H35 H 0.479219 0.361628 0.176001 0.057 Uiso 1 1 calc R U . . .
C19 C 0.6815(5) 0.8963(4) 0.0139(3) 0.0610(13) Uani 1 1 d . . . . .
H19A H 0.596032 0.868755 0.024400 0.091 Uiso 1 1 calc R U . . .
H19B H 0.682476 0.870000 -0.040710 0.091 Uiso 1 1 calc R U . . .
H19C H 0.704621 0.980570 0.020419 0.091 Uiso 1 1 calc R U . . .
C33 C 0.6669(4) 0.4236(4) 0.3519(3) 0.0492(11) Uani 1 1 d . . . . .
H33 H 0.689055 0.392232 0.401367 0.059 Uiso 1 1 calc R U . . .
F9 F 1.2668(4) 0.5170(4) 0.3513(3) 0.0833(13) Uani 0.759(4) 1 d D U P A 1
C37 C 0.1886(4) 0.3067(4) 0.1695(3) 0.0533(11) Uani 1 1 d . . . . .
N5 N 0.2362(5) 0.2341(4) 0.1856(4) 0.0862(16) Uani 1 1 d . . . . .
C17 C 1.0926(4) 0.8507(5) 0.2024(3) 0.0692(16) Uani 1 1 d . . . . .
H17A H 1.152635 0.854514 0.166731 0.104 Uiso 1 1 calc R U . . .
H17B H 1.101809 0.789267 0.237959 0.104 Uiso 1 1 calc R U . . .
H17C H 1.110550 0.924448 0.234313 0.104 Uiso 1 1 calc R U . . .
F4 F 0.2365(6) 0.6824(4) -0.0650(2) 0.193(3) Uani 1 1 d . . . . .
F11 F 1.2893(4) 0.6322(6) 0.4604(3) 0.0950(15) Uani 0.759(4) 1 d D U P A 1
C8 C 0.8804(4) 1.2137(4) 0.2480(3) 0.0548(12) Uani 1 1 d . . . . .
H8A H 0.894128 1.294734 0.267025 0.082 Uiso 1 1 calc R U . . .
H8B H 0.868178 1.206776 0.189763 0.082 Uiso 1 1 calc R U . . .
H8C H 0.954821 1.184198 0.271477 0.082 Uiso 1 1 calc R U . . .
C18 C 0.9585(6) 1.0327(4) 0.1159(4) 0.0755(17) Uani 1 1 d . . . . .
H18A H 1.008707 1.062321 0.169223 0.113 Uiso 1 1 calc R U . . .
H18B H 0.893204 1.076638 0.100274 0.113 Uiso 1 1 calc R U . . .
H18C H 1.014634 1.040383 0.077590 0.113 Uiso 1 1 calc R U . . .
C38 C 0.1260(6) 0.3986(5) 0.1488(3) 0.0727(15) Uani 1 1 d . . . . .
H38A H 0.055105 0.371824 0.103047 0.109 Uiso 1 1 calc R U . . .
H38B H 0.186868 0.463802 0.134997 0.109 Uiso 1 1 calc R U . . .
H38C H 0.093289 0.422879 0.194316 0.109 Uiso 1 1 calc R U . . .
F3 F 0.1215(6) 0.7488(5) 0.0071(4) 0.201(3) Uani 1 1 d . . . . .
F10 F 1.1803(6) 0.6667(5) 0.3473(4) 0.1156(16) Uani 0.759(4) 1 d D U P A 1
F7' F 1.2228(17) 0.6837(10) 0.4230(10) 0.090(3) Uani 0.241(4) 1 d D U P A 2
F11' F 1.0538(13) 0.5795(18) 0.3463(10) 0.094(3) Uani 0.241(4) 1 d D U P A 2
F8' F 1.1207(15) 0.5059(18) 0.4650(9) 0.096(3) Uani 0.241(4) 1 d D U P A 2
F9' F 1.1318(17) 0.4306(11) 0.3468(10) 0.102(3) Uani 0.241(4) 1 d D U P A 2
F12' F 1.3053(10) 0.5360(12) 0.4379(9) 0.075(3) Uani 0.241(4) 1 d D U P A 2
F10' F 1.2352(13) 0.5995(14) 0.3189(7) 0.076(3) Uani 0.241(4) 1 d D U P A 2

loop_
_atom_site_aniso_label
_atom_site_aniso_U_11
_atom_site_aniso_U_22
_atom_site_aniso_U_33
_atom_site_aniso_U_23
_atom_site_aniso_U_13
_atom_site_aniso_U_12
Fe1 0.0213(3) 0.0256(3) 0.0205(3) 0.00293(19) 0.0038(2) 0.0047(2)
Fe2 0.0238(3) 0.0284(3) 0.0237(3) 0.0007(2) 0.0053(2) 0.0044(2)
S1 0.0230(4) 0.0311(5) 0.0213(5) 0.0020(3) 0.0024(3) 0.0042(3)
S2 0.0204(4) 0.0308(5) 0.0291(5) -0.0018(4) 0.0031(3) 0.0033(3)
P2 0.0410(6) 0.0612(7) 0.0426(7) 0.0076(5) 0.0022(5) 0.0163(5)
P1 0.0614(7) 0.0462(6) 0.0333(6) 0.0046(5) 0.0030(5) -0.0008(6)
N1 0.0254(14) 0.0285(15) 0.0241(16) 0.0022(12) 0.0058(12) 0.0039(12)
N2 0.0287(15) 0.0314(16) 0.0282(17) 0.0028(12) 0.0027(13) 0.0097(13)
N3 0.0319(16) 0.0305(16) 0.0361(18) 0.0060(13) 0.0143(14) 0.0017(13)
N4 0.0412(18) 0.0415(18) 0.0332(18) 0.0119(14) 0.0015(15) 0.0189(15)
F5 0.090(2) 0.075(2) 0.0609(19) 0.0156(15) 0.0002(17) -0.0280(17)
F1 0.095(2) 0.127(3) 0.0457(18) -0.0137(18) 0.0087(17) 0.029(2)
C1 0.038(2) 0.0303(19) 0.036(2) 0.0085(15) 0.0112(17) 0.0181(16)
C5 0.0309(19) 0.0301(19) 0.039(2) 0.0046(15) 0.0062(16) 0.0143(15)
C2 0.038(2) 0.0289(18) 0.034(2) 0.0008(15) 0.0053(17) 0.0114(16)
C22 0.0247(17) 0.0278(17) 0.0304(19) 0.0048(14) 0.0107(15) 0.0057(14)
C30 0.0311(19) 0.036(2) 0.032(2) 0.0048(16) 0.0062(16) 0.0175(16)
C21 0.0209(17) 0.0319(18) 0.034(2) 0.0024(15) 0.0046(15) 0.0007(14)
C31 0.035(2) 0.0270(18) 0.031(2) 0.0042(15) 0.0092(16) 0.0106(15)
C23 0.0297(18) 0.0345(19) 0.0227(18) 0.0073(14) 0.0070(14) 0.0136(15)
C4 0.039(2) 0.0295(18) 0.030(2) 0.0070(15) 0.0050(16) 0.0135(16)
C11 0.0304(19) 0.045(2) 0.032(2) -0.0056(17) 0.0102(16) 0.0109(17)
C15 0.0327(19) 0.039(2) 0.0262(19) -0.0014(15) 0.0107(15) 0.0089(16)
C29 0.0284(19) 0.041(2) 0.033(2) 0.0027(16) -0.0025(16) 0.0129(16)
C14 0.047(2) 0.042(2) 0.030(2) 0.0086(16) 0.0202(18) 0.0125(18)
C28 0.034(2) 0.041(2) 0.030(2) 0.0021(16) 0.0058(16) 0.0123(17)
C27 0.040(2) 0.059(3) 0.030(2) 0.0020(19) 0.0017(17) 0.021(2)
C25 0.052(2) 0.046(2) 0.038(2) 0.0179(18) 0.020(2) 0.020(2)
C24 0.0335(19) 0.038(2) 0.031(2) 0.0080(16) 0.0086(16) 0.0145(16)
F6 0.066(2) 0.139(4) 0.203(5) -0.052(3) 0.028(3) 0.038(2)
C32 0.040(2) 0.036(2) 0.041(2) 0.0084(17) 0.0128(18) 0.0182(17)
C26 0.062(3) 0.065(3) 0.029(2) 0.019(2) 0.014(2) 0.031(2)
C12 0.030(2) 0.055(3) 0.043(2) -0.014(2) 0.0175(18) 0.0026(18)
C6 0.065(3) 0.063(3) 0.040(2) 0.014(2) 0.030(2) 0.035(2)
C36 0.047(2) 0.0296(19) 0.039(2) 0.0016(16) 0.0096(19) 0.0053(17)
F2 0.190(5) 0.073(2) 0.092(3) 0.013(2) -0.032(3) -0.058(3)
C7 0.045(2) 0.042(2) 0.048(3) -0.0117(19) -0.004(2) 0.0069(19)
C3 0.037(2) 0.0269(18) 0.037(2) 0.0009(15) 0.0100(17) 0.0050(15)
C13 0.048(2) 0.043(2) 0.043(2) -0.0011(18) 0.028(2) 0.0031(19)
C20 0.045(2) 0.062(3) 0.030(2) -0.013(2) 0.0038(19) 0.001(2)
F12 0.079(2) 0.112(3) 0.071(2) -0.029(2) -0.0100(19) -0.009(2)
C34 0.062(3) 0.032(2) 0.068(3) 0.011(2) 0.023(3) 0.008(2)
C9 0.068(3) 0.047(2) 0.032(2) 0.0111(19) 0.000(2) 0.019(2)
C16 0.056(3) 0.057(3) 0.049(3) 0.001(2) 0.011(2) 0.031(2)
F8 0.113(3) 0.104(3) 0.109(3) 0.060(3) 0.061(3) 0.053(2)
F7 0.061(2) 0.105(3) 0.109(3) -0.047(2) 0.013(2) 0.023(2)
C10 0.032(2) 0.052(3) 0.075(3) 0.003(2) 0.006(2) 0.019(2)
C35 0.053(3) 0.033(2) 0.054(3) -0.0012(19) 0.016(2) -0.0012(19)
C19 0.093(4) 0.071(3) 0.036(3) 0.019(2) 0.025(3) 0.042(3)
C33 0.058(3) 0.041(2) 0.058(3) 0.021(2) 0.019(2) 0.021(2)
F9 0.086(3) 0.080(3) 0.095(3) -0.004(2) 0.052(2) 0.013(2)
C37 0.040(2) 0.057(3) 0.057(3) 0.014(2) 0.008(2) -0.001(2)
N5 0.062(3) 0.070(3) 0.115(4) 0.011(3) -0.009(3) 0.016(3)
C17 0.030(2) 0.099(4) 0.070(3) -0.039(3) 0.013(2) 0.003(2)
F4 0.307(7) 0.153(4) 0.041(2) -0.004(2) 0.053(3) -0.127(4)
F11 0.050(2) 0.162(4) 0.055(2) -0.019(2) 0.0048(16) -0.004(2)
C8 0.059(3) 0.038(2) 0.069(3) 0.003(2) 0.031(3) -0.003(2)
C18 0.102(4) 0.048(3) 0.083(4) 0.001(3) 0.066(4) -0.009(3)
C38 0.079(4) 0.075(4) 0.067(4) 0.023(3) 0.014(3) 0.020(3)
F3 0.187(5) 0.162(5) 0.210(6) -0.038(4) -0.133(5) 0.110(4)
F10 0.145(4) 0.079(3) 0.116(4) 0.044(3) 0.002(3) 0.027(2)
F7' 0.116(7) 0.067(3) 0.082(6) -0.007(3) 0.008(5) 0.021(3)
F11' 0.053(3) 0.132(7) 0.097(6) 0.041(6) -0.003(3) 0.032(4)
F8' 0.083(6) 0.136(7) 0.082(5) 0.049(4) 0.036(5) 0.032(6)
F9' 0.107(7) 0.072(3) 0.102(6) -0.017(4) -0.005(5) -0.004(4)
F12' 0.039(3) 0.078(6) 0.095(6) 0.039(5) -0.007(3) 0.004(4)
F10' 0.073(5) 0.101(6) 0.055(4) 0.016(4) 0.016(4) 0.015(5)

loop_
_atom_type_symbol
_atom_type_description
_atom_type_scat_dispersion_real
_atom_type_scat_dispersion_imag
_atom_type_scat_source
C C 0.0033 0.0016 'International Tables Vol C Tables 4.2.6.8 and 6.1.1.4'
H H 0.0000 0.0000 'International Tables Vol C Tables 4.2.6.8 and 6.1.1.4'
F F 0.0171 0.0103 'International Tables Vol C Tables 4.2.6.8 and 6.1.1.4'
Fe Fe 0.3463 0.8444 'International Tables Vol C Tables 4.2.6.8 and 6.1.1.4'
N N 0.0061 0.0033 'International Tables Vol C Tables 4.2.6.8 and 6.1.1.4'
P P 0.1023 0.0942 'International Tables Vol C Tables 4.2.6.8 and 6.1.1.4'
S S 0.1246 0.1234 'International Tables Vol C Tables 4.2.6.8 and 6.1.1.4'

loop_
_geom_angle_atom_site_label_1
_geom_angle_atom_site_label_2
_geom_angle_atom_site_label_3
_geom_angle
_geom_angle_site_symmetry_1
_geom_angle_site_symmetry_3
_geom_angle_publ_flag
S1 Fe1 Fe2 50.90(3) . . ?
S2 Fe1 Fe2 51.75(3) . . ?
S2 Fe1 S1 102.44(4) . . ?
N1 Fe1 Fe2 94.23(8) . . ?
N1 Fe1 S1 85.48(9) . . ?
N1 Fe1 S2 95.03(9) . . ?
N1 Fe1 C1 88.02(13) . . ?
N1 Fe1 C5 102.30(13) . . ?
N1 Fe1 C2 110.60(13) . . ?
N1 Fe1 C4 141.07(13) . . ?
N1 Fe1 C3 149.19(13) . . ?
C1 Fe1 Fe2 176.27(10) . . ?
C1 Fe1 S1 126.49(11) . . ?
C1 Fe1 S2 131.05(11) . . ?
C5 Fe1 Fe2 137.67(10) . . ?
C5 Fe1 S1 91.56(11) . . ?
C5 Fe1 S2 158.54(11) . . ?
C5 Fe1 C1 38.72(14) . . ?
C5 Fe1 C2 65.17(14) . . ?
C5 Fe1 C4 39.23(14) . . ?
C5 Fe1 C3 65.26(14) . . ?
C2 Fe1 Fe2 142.50(10) . . ?
C2 Fe1 S1 153.59(10) . . ?
C2 Fe1 S2 97.01(10) . . ?
C2 Fe1 C1 38.32(14) . . ?
C4 Fe1 Fe2 111.92(10) . . ?
C4 Fe1 S1 89.29(10) . . ?
C4 Fe1 S2 123.71(11) . . ?
C4 Fe1 C1 64.67(14) . . ?
C4 Fe1 C2 64.92(14) . . ?
C4 Fe1 C3 38.56(14) . . ?
C3 Fe1 Fe2 114.06(10) . . ?
C3 Fe1 S1 121.38(11) . . ?
C3 Fe1 S2 93.43(10) . . ?
C3 Fe1 C1 64.43(14) . . ?
C3 Fe1 C2 38.83(14) . . ?
S1 Fe2 Fe1 51.70(3) . . ?
S1 Fe2 S2 102.41(4) . . ?
S2 Fe2 Fe1 50.92(3) . . ?
N2 Fe2 Fe1 93.76(9) . . ?
N2 Fe2 S1 94.56(9) . . ?
N2 Fe2 S2 85.34(9) . . ?
N2 Fe2 C11 87.26(14) . . ?
N2 Fe2 C15 104.90(13) . . ?
N2 Fe2 C14 143.81(13) . . ?
N2 Fe2 C12 107.65(15) . . ?
N2 Fe2 C13 146.32(15) . . ?
C11 Fe2 Fe1 171.74(10) . . ?
C11 Fe2 S1 136.44(10) . . ?
C11 Fe2 S2 121.10(10) . . ?
C15 Fe2 Fe1 148.23(10) . . ?
C15 Fe2 S1 100.55(10) . . ?
C15 Fe2 S2 153.99(10) . . ?
C15 Fe2 C11 38.16(14) . . ?
C14 Fe2 Fe1 117.42(10) . . ?
C14 Fe2 S1 91.46(11) . . ?
C14 Fe2 S2 127.98(11) . . ?
C14 Fe2 C11 64.62(15) . . ?
C14 Fe2 C15 39.00(14) . . ?
C12 Fe2 Fe1 133.75(11) . . ?
C12 Fe2 S1 155.59(13) . . ?
C12 Fe2 S2 89.67(11) . . ?
C12 Fe2 C11 38.69(15) . . ?
C12 Fe2 C15 64.54(14) . . ?
C12 Fe2 C14 64.64(16) . . ?
C12 Fe2 C13 38.68(17) . . ?
C13 Fe2 Fe1 111.45(11) . . ?
C13 Fe2 S1 118.42(13) . . ?
C13 Fe2 S2 93.40(12) . . ?
C13 Fe2 C11 64.65(15) . . ?
C13 Fe2 C15 64.71(15) . . ?
C13 Fe2 C14 38.40(16) . . ?
Fe2 S1 Fe1 77.41(3) . . ?
C21 S1 Fe1 99.56(12) . . ?
C21 S1 Fe2 117.20(12) . . ?
Fe1 S2 Fe2 77.32(3) . . ?
C29 S2 Fe1 116.58(12) . . ?
C29 S2 Fe2 99.19(12) . . ?
F12 P2 F8 90.8(3) . . ?
F12 P2 F7 89.2(3) . . ?
F12 P2 F9 96.0(3) . . ?
F12 P2 F11 173.3(4) . . ?
F12 P2 F10 89.7(3) . . ?
F8 P2 F7 87.2(3) . . ?
F8 P2 F11 92.9(3) . . ?
F8 P2 F10 177.1(3) . . ?
F7 P2 F11 85.5(2) . . ?
F9 P2 F8 93.6(3) . . ?
F9 P2 F7 174.7(2) . . ?
F9 P2 F11 89.3(2) . . ?
F9 P2 F10 89.1(3) . . ?
F10 P2 F7 89.9(4) . . ?
F10 P2 F11 86.3(3) . . ?
F7' P2 F9' 165.2(9) . . ?
F7' P2 F12' 87.7(8) . . ?
F7' P2 F10' 80.6(8) . . ?
F11' P2 F7' 91.9(11) . . ?
F11' P2 F8' 100.8(9) . . ?
F11' P2 F9' 86.6(10) . . ?
F11' P2 F12' 171.9(9) . . ?
F11' P2 F10' 83.9(8) . . ?
F8' P2 F7' 104.2(11) . . ?
F8' P2 F9' 90.5(11) . . ?
F8' P2 F12' 87.1(8) . . ?
F8' P2 F10' 173.0(10) . . ?
F9' P2 F10' 84.5(9) . . ?
F12' P2 F9' 91.7(9) . . ?
F12' P2 F10' 88.0(7) . . ?
F1 P1 F5 91.3(2) . . ?
F1 P1 F6 85.5(2) . . ?
F1 P1 F2 89.6(2) . . ?
F6 P1 F5 88.9(2) . . ?
F2 P1 F5 177.6(3) . . ?
F2 P1 F6 88.9(3) . . ?
F4 P1 F5 86.9(2) . . ?
F4 P1 F1 178.2(2) . . ?
F4 P1 F6 94.3(4) . . ?
F4 P1 F2 92.2(2) . . ?
F3 P1 F5 90.5(3) . . ?
F3 P1 F1 90.6(3) . . ?
F3 P1 F6 176.0(4) . . ?
F3 P1 F2 91.7(3) . . ?
F3 P1 F4 89.6(4) . . ?
C22 N1 Fe1 118.7(2) . . ?
C22 N1 C23 106.4(3) . . ?
C23 N1 Fe1 134.9(2) . . ?
C30 N2 Fe2 119.7(2) . . ?
C30 N2 C31 106.0(3) . . ?
C31 N2 Fe2 134.3(2) . . ?
C22 N3 H3 126.2 . . ?
C22 N3 C24 107.6(3) . . ?
C24 N3 H3 126.2 . . ?
C30 N4 H4 126.0 . . ?
C30 N4 C32 107.9(3) . . ?
C32 N4 H4 126.0 . . ?
C5 C1 Fe1 68.41(19) . . ?
C5 C1 C6 124.9(4) . . ?
C2 C1 Fe1 70.35(19) . . ?
C2 C1 C5 108.1(3) . . ?
C2 C1 C6 126.9(4) . . ?
C6 C1 Fe1 130.0(3) . . ?
C1 C5 Fe1 72.9(2) . . ?
C1 C5 C10 125.3(4) . . ?
C4 C5 Fe1 70.62(19) . . ?
C4 C5 C1 107.7(3) . . ?
C4 C5 C10 126.6(4) . . ?
C10 C5 Fe1 127.5(3) . . ?
C1 C2 Fe1 71.3(2) . . ?
C1 C2 C7 127.0(4) . . ?
C1 C2 C3 107.6(3) . . ?
C7 C2 Fe1 130.4(3) . . ?
C3 C2 Fe1 70.1(2) . . ?
C3 C2 C7 124.9(4) . . ?
N1 C22 N3 112.0(3) . . ?
N1 C22 C21 123.0(3) . . ?
N3 C22 C21 125.0(3) . . ?
N2 C30 N4 111.9(3) . . ?
N2 C30 C29 121.6(3) . . ?
N4 C30 C29 126.5(3) . . ?
S1 C21 H21A 109.9 . . ?
S1 C21 H21B 109.9 . . ?
C22 C21 S1 109.0(2) . . ?
C22 C21 H21A 109.9 . . ?
C22 C21 H21B 109.9 . . ?
H21A C21 H21B 108.3 . . ?
C32 C31 N2 108.4(3) . . ?
C36 C31 N2 131.3(3) . . ?
C36 C31 C32 120.3(3) . . ?
N1 C23 C24 108.2(3) . . ?
C28 C23 N1 131.8(3) . . ?
C28 C23 C24 120.1(3) . . ?
C5 C4 Fe1 70.1(2) . . ?
C5 C4 C9 124.8(4) . . ?
C3 C4 Fe1 71.7(2) . . ?
C3 C4 C5 108.5(3) . . ?
C3 C4 C9 126.2(4) . . ?
C9 C4 Fe1 130.6(3) . . ?
C15 C11 Fe2 70.4(2) . . ?
C15 C11 C12 107.6(4) . . ?
C15 C11 C16 127.1(4) . . ?
C12 C11 Fe2 69.4(2) . . ?
C12 C11 C16 125.3(4) . . ?
C16 C11 Fe2 128.2(3) . . ?
C11 C15 Fe2 71.4(2) . . ?
C11 C15 C14 108.1(3) . . ?
C11 C15 C20 127.5(4) . . ?
C14 C15 Fe2 70.3(2) . . ?
C14 C15 C20 123.4(4) . . ?
C20 C15 Fe2 132.8(3) . . ?
S2 C29 H29A 109.8 . . ?
S2 C29 H29B 109.8 . . ?
C30 C29 S2 109.5(3) . . ?
C30 C29 H29A 109.8 . . ?
C30 C29 H29B 109.8 . . ?
H29A C29 H29B 108.2 . . ?
C15 C14 Fe2 70.7(2) . . ?
C15 C14 C19 123.1(4) . . ?
C13 C14 Fe2 70.8(2) . . ?
C13 C14 C15 107.8(4) . . ?
C13 C14 C19 128.4(4) . . ?
C19 C14 Fe2 131.3(3) . . ?
C23 C28 H28 121.2 . . ?
C27 C28 C23 117.6(4) . . ?
C27 C28 H28 121.2 . . ?
C28 C27 H27 119.3 . . ?
C26 C27 C28 121.4(4) . . ?
C26 C27 H27 119.3 . . ?
C24 C25 H25 121.7 . . ?
C26 C25 H25 121.7 . . ?
C26 C25 C24 116.6(4) . . ?
N3 C24 C23 105.9(3) . . ?
C25 C24 N3 132.0(4) . . ?
C25 C24 C23 122.1(4) . . ?
N4 C32 C31 105.8(3) . . ?
N4 C32 C33 132.0(4) . . ?
C31 C32 C33 122.1(4) . . ?
C27 C26 H26 118.9 . . ?
C25 C26 C27 122.2(4) . . ?
C25 C26 H26 118.9 . . ?
C11 C12 Fe2 71.9(2) . . ?
C11 C12 C17 125.5(4) . . ?
C13 C12 Fe2 71.2(2) . . ?
C13 C12 C11 108.5(4) . . ?
C13 C12 C17 125.6(4) . . ?
C17 C12 Fe2 128.0(3) . . ?
C1 C6 H6A 109.5 . . ?
C1 C6 H6B 109.5 . . ?
C1 C6 H6C 109.5 . . ?
H6A C6 H6B 109.5 . . ?
H6A C6 H6C 109.5 . . ?
H6B C6 H6C 109.5 . . ?
C31 C36 H36 121.2 . . ?
C35 C36 C31 117.6(4) . . ?
C35 C36 H36 121.2 . . ?
C2 C7 H7A 109.5 . . ?
C2 C7 H7B 109.5 . . ?
C2 C7 H7C 109.5 . . ?
H7A C7 H7B 109.5 . . ?
H7A C7 H7C 109.5 . . ?
H7B C7 H7C 109.5 . . ?
C2 C3 Fe1 71.1(2) . . ?
C2 C3 C8 121.9(4) . . ?
C4 C3 Fe1 69.8(2) . . ?
C4 C3 C2 108.0(3) . . ?
C4 C3 C8 129.1(4) . . ?
C8 C3 Fe1 133.6(3) . . ?
C14 C13 Fe2 70.8(2) . . ?
C14 C13 C12 107.9(4) . . ?
C14 C13 C18 127.0(5) . . ?
C12 C13 Fe2 70.1(2) . . ?
C12 C13 C18 124.2(4) . . ?
C18 C13 Fe2 132.8(3) . . ?
C15 C20 H20A 109.5 . . ?
C15 C20 H20B 109.5 . . ?
C15 C20 H20C 109.5 . . ?
H20A C20 H20B 109.5 . . ?
H20A C20 H20C 109.5 . . ?
H20B C20 H20C 109.5 . . ?
C35 C34 H34 119.0 . . ?
C33 C34 H34 119.0 . . ?
C33 C34 C35 122.1(4) . . ?
C4 C9 H9A 109.5 . . ?
C4 C9 H9B 109.5 . . ?
C4 C9 H9C 109.5 . . ?
H9A C9 H9B 109.5 . . ?
H9A C9 H9C 109.5 . . ?
H9B C9 H9C 109.5 . . ?
C11 C16 H16A 109.5 . . ?
C11 C16 H16B 109.5 . . ?
C11 C16 H16C 109.5 . . ?
H16A C16 H16B 109.5 . . ?
H16A C16 H16C 109.5 . . ?
H16B C16 H16C 109.5 . . ?
C5 C10 H10A 109.5 . . ?
C5 C10 H10B 109.5 . . ?
C5 C10 H10C 109.5 . . ?
H10A C10 H10B 109.5 . . ?
H10A C10 H10C 109.5 . . ?
H10B C10 H10C 109.5 . . ?
C36 C35 C34 121.5(4) . . ?
C36 C35 H35 119.2 . . ?
C34 C35 H35 119.2 . . ?
C14 C19 H19A 109.5 . . ?
C14 C19 H19B 109.5 . . ?
C14 C19 H19C 109.5 . . ?
H19A C19 H19B 109.5 . . ?
H19A C19 H19C 109.5 . . ?
H19B C19 H19C 109.5 . . ?
C32 C33 H33 121.8 . . ?
C34 C33 C32 116.4(4) . . ?
C34 C33 H33 121.8 . . ?
N5 C37 C38 179.2(5) . . ?
C12 C17 H17A 109.5 . . ?
C12 C17 H17B 109.5 . . ?
C12 C17 H17C 109.5 . . ?
H17A C17 H17B 109.5 . . ?
H17A C17 H17C 109.5 . . ?
H17B C17 H17C 109.5 . . ?
C3 C8 H8A 109.5 . . ?
C3 C8 H8B 109.5 . . ?
C3 C8 H8C 109.5 . . ?
H8A C8 H8B 109.5 . . ?
H8A C8 H8C 109.5 . . ?
H8B C8 H8C 109.5 . . ?
C13 C18 H18A 109.5 . . ?
C13 C18 H18B 109.5 . . ?
C13 C18 H18C 109.5 . . ?
H18A C18 H18B 109.5 . . ?
H18A C18 H18C 109.5 . . ?
H18B C18 H18C 109.5 . . ?
C37 C38 H38A 109.5 . . ?
C37 C38 H38B 109.5 . . ?
C37 C38 H38C 109.5 . . ?
H38A C38 H38B 109.5 . . ?
H38A C38 H38C 109.5 . . ?
H38B C38 H38C 109.5 . . ?

loop_
_geom_bond_atom_site_label_1
_geom_bond_atom_site_label_2
_geom_bond_distance
_geom_bond_site_symmetry_2
_geom_bond_publ_flag
Fe1 Fe2 2.7892(8) . ?
Fe1 S1 2.2427(10) . ?
Fe1 S2 2.2193(11) . ?
Fe1 N1 1.994(3) . ?
Fe1 C1 2.179(3) . ?
Fe1 C5 2.120(3) . ?
Fe1 C2 2.166(4) . ?
Fe1 C4 2.127(4) . ?
Fe1 C3 2.152(4) . ?
Fe2 S1 2.2178(11) . ?
Fe2 S2 2.2453(10) . ?
Fe2 N2 1.997(3) . ?
Fe2 C11 2.171(3) . ?
Fe2 C15 2.158(3) . ?
Fe2 C14 2.153(4) . ?
Fe2 C12 2.138(4) . ?
Fe2 C13 2.153(4) . ?
S1 C21 1.842(4) . ?
S2 C29 1.844(4) . ?
P2 F12 1.554(4) . ?
P2 F8 1.567(4) . ?
P2 F7 1.608(4) . ?
P2 F9 1.554(4) . ?
P2 F11 1.608(4) . ?
P2 F10 1.574(5) . ?
P2 F7' 1.519(12) . ?
P2 F11' 1.482(11) . ?
P2 F8' 1.501(12) . ?
P2 F9' 1.627(12) . ?
P2 F12' 1.586(10) . ?
P2 F10' 1.658(11) . ?
P1 F5 1.573(3) . ?
P1 F1 1.562(3) . ?
P1 F6 1.569(4) . ?
P1 F2 1.564(4) . ?
P1 F4 1.543(4) . ?
P1 F3 1.542(5) . ?
N1 C22 1.327(4) . ?
N1 C23 1.399(5) . ?
N2 C30 1.324(5) . ?
N2 C31 1.402(5) . ?
N3 H3 0.8800 . ?
N3 C22 1.347(5) . ?
N3 C24 1.392(5) . ?
N4 H4 0.8800 . ?
N4 C30 1.348(5) . ?
N4 C32 1.381(5) . ?
C1 C5 1.426(5) . ?
C1 C2 1.426(5) . ?
C1 C6 1.500(5) . ?
C5 C4 1.426(5) . ?
C5 C10 1.498(5) . ?
C2 C7 1.498(5) . ?
C2 C3 1.435(5) . ?
C22 C21 1.471(5) . ?
C30 C29 1.478(5) . ?
C21 H21A 0.9900 . ?
C21 H21B 0.9900 . ?
C31 C32 1.394(5) . ?
C31 C36 1.393(5) . ?
C23 C28 1.397(5) . ?
C23 C24 1.400(5) . ?
C4 C3 1.413(5) . ?
C4 C9 1.500(5) . ?
C11 C15 1.415(5) . ?
C11 C12 1.428(5) . ?
C11 C16 1.494(6) . ?
C15 C14 1.439(5) . ?
C15 C20 1.496(5) . ?
C29 H29A 0.9900 . ?
C29 H29B 0.9900 . ?
C14 C13 1.416(6) . ?
C14 C19 1.500(6) . ?
C28 H28 0.9500 . ?
C28 C27 1.384(6) . ?
C27 H27 0.9500 . ?
C27 C26 1.383(6) . ?
C25 H25 0.9500 . ?
C25 C24 1.392(5) . ?
C25 C26 1.380(6) . ?
C32 C33 1.402(6) . ?
C26 H26 0.9500 . ?
C12 C13 1.421(6) . ?
C12 C17 1.508(6) . ?
C6 H6A 0.9800 . ?
C6 H6B 0.9800 . ?
C6 H6C 0.9800 . ?
C36 H36 0.9500 . ?
C36 C35 1.379(6) . ?
C7 H7A 0.9800 . ?
C7 H7B 0.9800 . ?
C7 H7C 0.9800 . ?
C3 C8 1.487(6) . ?
C13 C18 1.493(6) . ?
C20 H20A 0.9800 . ?
C20 H20B 0.9800 . ?
C20 H20C 0.9800 . ?
C34 H34 0.9500 . ?
C34 C35 1.393(7) . ?
C34 C33 1.371(7) . ?
C9 H9A 0.9800 . ?
C9 H9B 0.9800 . ?
C9 H9C 0.9800 . ?
C16 H16A 0.9800 . ?
C16 H16B 0.9800 . ?
C16 H16C 0.9800 . ?
C10 H10A 0.9800 . ?
C10 H10B 0.9800 . ?
C10 H10C 0.9800 . ?
C35 H35 0.9500 . ?
C19 H19A 0.9800 . ?
C19 H19B 0.9800 . ?
C19 H19C 0.9800 . ?
C33 H33 0.9500 . ?
C37 N5 1.122(6) . ?
C37 C38 1.436(7) . ?
C17 H17A 0.9800 . ?
C17 H17B 0.9800 . ?
C17 H17C 0.9800 . ?
C8 H8A 0.9800 . ?
C8 H8B 0.9800 . ?
C8 H8C 0.9800 . ?
C18 H18A 0.9800 . ?
C18 H18B 0.9800 . ?
C18 H18C 0.9800 . ?
C38 H38A 0.9800 . ?
C38 H38B 0.9800 . ?
C38 H38C 0.9800 . ?

loop_
_geom_torsion_atom_site_label_1
_geom_torsion_atom_site_label_2
_geom_torsion_atom_site_label_3
_geom_torsion_atom_site_label_4
_geom_torsion
_geom_torsion_site_symmetry_1
_geom_torsion_site_symmetry_2
_geom_torsion_site_symmetry_3
_geom_torsion_site_symmetry_4
_geom_torsion_publ_flag
Fe1 S1 C21 C22 -19.5(2) . . . . ?
Fe1 S2 C29 C30 59.5(3) . . . . ?
Fe1 N1 C22 N3 -177.7(2) . . . . ?
Fe1 N1 C22 C21 3.0(4) . . . . ?
Fe1 N1 C23 C28 -4.1(6) . . . . ?
Fe1 N1 C23 C24 176.9(2) . . . . ?
Fe1 C1 C5 C4 -62.4(2) . . . . ?
Fe1 C1 C5 C10 124.2(4) . . . . ?
Fe1 C1 C2 C7 -127.0(4) . . . . ?
Fe1 C1 C2 C3 61.0(2) . . . . ?
Fe1 C5 C4 C3 -61.8(2) . . . . ?
Fe1 C5 C4 C9 126.3(4) . . . . ?
Fe1 C2 C3 C4 60.3(2) . . . . ?
Fe1 C2 C3 C8 -130.3(4) . . . . ?
Fe1 C4 C3 C2 -61.2(2) . . . . ?
Fe1 C4 C3 C8 130.4(4) . . . . ?
Fe2 S1 C21 C22 61.2(3) . . . . ?
Fe2 S2 C29 C30 -20.9(3) . . . . ?
Fe2 N2 C30 N4 179.2(2) . . . . ?
Fe2 N2 C30 C29 0.1(4) . . . . ?
Fe2 N2 C31 C32 -179.3(3) . . . . ?
Fe2 N2 C31 C36 -0.2(6) . . . . ?
Fe2 C11 C15 C14 61.1(2) . . . . ?
Fe2 C11 C15 C20 -130.2(4) . . . . ?
Fe2 C11 C12 C13 -62.2(3) . . . . ?
Fe2 C11 C12 C17 124.2(4) . . . . ?
Fe2 C15 C14 C13 61.4(3) . . . . ?
Fe2 C15 C14 C19 -127.3(4) . . . . ?
Fe2 C14 C13 C12 60.5(3) . . . . ?
Fe2 C14 C13 C18 -129.7(4) . . . . ?
Fe2 C12 C13 C14 -61.0(3) . . . . ?
Fe2 C12 C13 C18 128.9(4) . . . . ?
N1 C22 C21 S1 13.1(4) . . . . ?
N1 C23 C28 C27 -178.8(3) . . . . ?
N1 C23 C24 N3 0.3(4) . . . . ?
N1 C23 C24 C25 178.9(3) . . . . ?
N2 C30 C29 S2 15.8(4) . . . . ?
N2 C31 C32 N4 0.7(4) . . . . ?
N2 C31 C32 C33 178.7(3) . . . . ?
N2 C31 C36 C35 -178.3(4) . . . . ?
N3 C22 C21 S1 -166.1(3) . . . . ?
N4 C30 C29 S2 -163.1(3) . . . . ?
N4 C32 C33 C34 176.7(4) . . . . ?
C1 C5 C4 Fe1 63.9(2) . . . . ?
C1 C5 C4 C3 2.1(4) . . . . ?
C1 C5 C4 C9 -169.8(3) . . . . ?
C1 C2 C3 Fe1 -61.8(2) . . . . ?
C1 C2 C3 C4 -1.5(4) . . . . ?
C1 C2 C3 C8 167.9(3) . . . . ?
C5 C1 C2 Fe1 -58.2(2) . . . . ?
C5 C1 C2 C7 174.9(3) . . . . ?
C5 C1 C2 C3 2.8(4) . . . . ?
C5 C4 C3 Fe1 60.8(2) . . . . ?
C5 C4 C3 C2 -0.4(4) . . . . ?
C5 C4 C3 C8 -168.8(4) . . . . ?
C2 C1 C5 Fe1 59.4(2) . . . . ?
C2 C1 C5 C4 -3.1(4) . . . . ?
C2 C1 C5 C10 -176.5(3) . . . . ?
C22 N1 C23 C28 178.8(4) . . . . ?
C22 N1 C23 C24 -0.2(4) . . . . ?
C22 N3 C24 C23 -0.4(4) . . . . ?
C22 N3 C24 C25 -178.8(4) . . . . ?
C30 N2 C31 C32 -0.6(4) . . . . ?
C30 N2 C31 C36 178.5(4) . . . . ?
C30 N4 C32 C31 -0.6(4) . . . . ?
C30 N4 C32 C33 -178.3(4) . . . . ?
C31 N2 C30 N4 0.2(4) . . . . ?
C31 N2 C30 C29 -178.8(3) . . . . ?
C31 C32 C33 C34 -0.6(6) . . . . ?
C31 C36 C35 C34 0.2(6) . . . . ?
C23 N1 C22 N3 -0.1(4) . . . . ?
C23 N1 C22 C21 -179.4(3) . . . . ?
C23 C28 C27 C26 0.2(6) . . . . ?
C11 C15 C14 Fe2 -61.8(2) . . . . ?
C11 C15 C14 C13 -0.3(4) . . . . ?
C11 C15 C14 C19 171.0(3) . . . . ?
C11 C12 C13 Fe2 62.6(3) . . . . ?
C11 C12 C13 C14 1.6(4) . . . . ?
C11 C12 C13 C18 -168.5(4) . . . . ?
C15 C11 C12 Fe2 60.3(2) . . . . ?
C15 C11 C12 C13 -1.9(4) . . . . ?
C15 C11 C12 C17 -175.4(4) . . . . ?
C15 C14 C13 Fe2 -61.3(2) . . . . ?
C15 C14 C13 C12 -0.8(4) . . . . ?
C15 C14 C13 C18 169.0(4) . . . . ?
C28 C23 C24 N3 -178.8(3) . . . . ?
C28 C23 C24 C25 -0.2(5) . . . . ?
C28 C27 C26 C25 -0.4(6) . . . . ?
C24 N3 C22 N1 0.3(4) . . . . ?
C24 N3 C22 C21 179.6(3) . . . . ?
C24 C23 C28 C27 0.0(5) . . . . ?
C24 C25 C26 C27 0.2(6) . . . . ?
C32 N4 C30 N2 0.2(4) . . . . ?
C32 N4 C30 C29 179.2(3) . . . . ?
C32 C31 C36 C35 0.7(5) . . . . ?
C26 C25 C24 N3 178.2(4) . . . . ?
C26 C25 C24 C23 0.1(6) . . . . ?
C12 C11 C15 Fe2 -59.7(2) . . . . ?
C12 C11 C15 C14 1.4(4) . . . . ?
C12 C11 C15 C20 170.1(4) . . . . ?
C6 C1 C5 Fe1 -124.5(4) . . . . ?
C6 C1 C5 C4 173.1(3) . . . . ?
C6 C1 C5 C10 -0.3(6) . . . . ?
C6 C1 C2 Fe1 125.8(4) . . . . ?
C6 C1 C2 C7 -1.2(6) . . . . ?
C6 C1 C2 C3 -173.2(3) . . . . ?
C36 C31 C32 N4 -178.5(3) . . . . ?
C36 C31 C32 C33 -0.5(6) . . . . ?
C7 C2 C3 Fe1 125.9(4) . . . . ?
C7 C2 C3 C4 -173.8(3) . . . . ?
C7 C2 C3 C8 -4.3(6) . . . . ?
C20 C15 C14 Fe2 128.9(3) . . . . ?
C20 C15 C14 C13 -169.7(3) . . . . ?
C20 C15 C14 C19 1.6(6) . . . . ?
C9 C4 C3 Fe1 -127.4(4) . . . . ?
C9 C4 C3 C2 171.4(3) . . . . ?
C9 C4 C3 C8 3.0(6) . . . . ?
C16 C11 C15 Fe2 123.7(4) . . . . ?
C16 C11 C15 C14 -175.3(4) . . . . ?
C16 C11 C15 C20 -6.5(6) . . . . ?
C16 C11 C12 Fe2 -122.9(4) . . . . ?
C16 C11 C12 C13 174.9(4) . . . . ?
C16 C11 C12 C17 1.3(6) . . . . ?
C10 C5 C4 Fe1 -122.8(4) . . . . ?
C10 C5 C4 C3 175.4(3) . . . . ?
C10 C5 C4 C9 3.5(6) . . . . ?
C35 C34 C33 C32 1.6(7) . . . . ?
C19 C14 C13 Fe2 128.0(4) . . . . ?
C19 C14 C13 C12 -171.5(4) . . . . ?
C19 C14 C13 C18 -1.7(6) . . . . ?
C33 C34 C35 C36 -1.4(7) . . . . ?
C17 C12 C13 Fe2 -123.8(4) . . . . ?
C17 C12 C13 C14 175.2(4) . . . . ?
C17 C12 C13 C18 5.1(6) . . . . ?
